data_4063000
_journal_name_full Organometallics
_journal_paper_doi 10.1021/om049818+
_journal_year 2004
_chemical_absolute_configuration ad
_chemical_formula_sum 'C30 H41 Fe I P2 Pd'
_chemical_formula_weight 752.72
_space_group_IT_number 19
_symmetry_cell_setting orthorhombic
_symmetry_space_group_name_Hall 'P 2ac 2ab'
_symmetry_space_group_name_H-M 'P 21 21 21'
_cell_angle_alpha 90.00
_cell_angle_beta 90.00
_cell_angle_gamma 90.00
_cell_formula_units_Z 4
_cell_length_a 10.0233(6)
_cell_length_b 15.8550(10)
_cell_length_c 18.8535(12)
_cell_measurement_temperature 218(2)
_cell_volume 2996.2(3)
_diffrn_ambient_temperature 218(2)
_exptl_crystal_density_diffrn 1.669
_cod_depositor_comments
;
The following automatic conversions were performed:
'_symmetry_cell_setting' value 'Orthorhombic' changed to 'orthorhombic'
according to '/home/saulius/struct/CIF-dictionaries/cif_core.dic'
dictionary named 'cif_core.dic' version 2.4.1 from 2010-06-29.

Automatic conversion script
Id: cif_fix_enum 1527 2010-12-29 10:47:43Z saulius 
;
_cod_database_code 4063000

loop_
_symmetry_equiv_pos_as_xyz
'x, y, z'
'-x+1/2, -y, z+1/2'
'-x, y+1/2, -z+1/2'
'x+1/2, -y+1/2, -z'

loop_
_atom_site_label
_atom_site_type_symbol
_atom_site_fract_x
_atom_site_fract_y
_atom_site_fract_z
_atom_site_U_iso_or_equiv
_atom_site_adp_type
_atom_site_occupancy
_atom_site_symmetry_multiplicity
_atom_site_calc_flag
_atom_site_refinement_flags
_atom_site_disorder_assembly
_atom_site_disorder_group
Pd1 Pd 0.55974(2) 0.993605(18) 0.523038(14) 0.02527(7) Uani 1 1 d . . .
I1 I 0.51196(3) 0.930845(17) 0.392968(13) 0.03521(7) Uani 1 1 d . . .
Fe1 Fe 0.39878(5) 1.00731(5) 0.73386(3) 0.04109(16) Uani 1 1 d . . .
P1 P 0.65677(9) 1.02982(6) 0.62585(5) 0.0274(2) Uani 1 1 d . . .
P2 P 0.35035(9) 0.94504(6) 0.56621(5) 0.0265(2) Uani 1 1 d . . .
C1 C 0.5582(4) 1.0709(3) 0.6977(2) 0.0390(9) Uani 1 1 d . . .
C2 C 0.5677(5) 1.0595(3) 0.7731(2) 0.0493(12) Uani 1 1 d . . .
H2A H 0.6398 1.0298 0.7989 0.059 Uiso 1 1 calc R . .
C3 C 0.4566(6) 1.0995(4) 0.8032(3) 0.0670(16) Uani 1 1 d . . .
H3A H 0.4353 1.1005 0.8545 0.080 Uiso 1 1 calc R . .
C4 C 0.3776(5) 1.1343(4) 0.7499(3) 0.0638(16) Uani 1 1 d . . .
H4A H 0.2922 1.1646 0.7569 0.077 Uiso 1 1 calc R . .
C5 C 0.4395(5) 1.1181(3) 0.6843(3) 0.0504(12) Uani 1 1 d . . .
H5A H 0.4061 1.1357 0.6371 0.060 Uiso 1 1 calc R . .
C6 C 0.3264(4) 0.9281(3) 0.6601(2) 0.0336(9) Uani 1 1 d . . .
C7 C 0.4204(4) 0.8853(3) 0.7047(2) 0.0384(10) Uani 1 1 d . . .
H7A H 0.5045 0.8586 0.6888 0.046 Uiso 1 1 calc R . .
C8 C 0.3736(5) 0.8880(4) 0.7752(2) 0.0524(13) Uani 1 1 d . . .
H8A H 0.4198 0.8647 0.8172 0.063 Uiso 1 1 calc R . .
C9 C 0.2504(4) 0.9315(4) 0.7754(2) 0.0595(15) Uani 1 1 d . . .
H9A H 0.1960 0.9444 0.8179 0.071 Uiso 1 1 calc R . .
C10 C 0.2204(4) 0.9567(3) 0.7050(2) 0.0451(12) Uani 1 1 d . . .
H10A H 0.1405 0.9885 0.6896 0.054 Uiso 1 1 calc R . .
C11 C 0.7509(3) 0.9400(3) 0.6588(2) 0.0294(8) Uani 1 1 d . . .
C12 C 0.8279(4) 0.9429(3) 0.7197(2) 0.0355(10) Uani 1 1 d . . .
H12A H 0.8288 0.9918 0.7479 0.043 Uiso 1 1 calc R . .
C13 C 0.9043(4) 0.8727(3) 0.7392(2) 0.0413(10) Uani 1 1 d . . .
H13A H 0.9562 0.8743 0.7807 0.050 Uiso 1 1 calc R . .
C14 C 0.9035(5) 0.8018(3) 0.6977(3) 0.0489(12) Uani 1 1 d . . .
H14A H 0.9567 0.7554 0.7103 0.059 Uiso 1 1 calc R . .
C15 C 0.8266(5) 0.7979(3) 0.6384(3) 0.0460(11) Uani 1 1 d . . .
H15A H 0.8246 0.7483 0.6110 0.055 Uiso 1 1 calc R . .
C16 C 0.7517(4) 0.8666(3) 0.6186(2) 0.0355(9) Uani 1 1 d . . .
H16A H 0.7001 0.8639 0.5770 0.043 Uiso 1 1 calc R . .
C17 C 0.7826(4) 1.1091(3) 0.6039(3) 0.0384(10) Uani 1 1 d . . .
H17A H 0.7350 1.1616 0.5910 0.046 Uiso 1 1 calc R . .
C18 C 0.8416(4) 1.0719(3) 0.5354(2) 0.0416(10) Uani 1 1 d . . .
H18A H 0.9060 1.1119 0.5155 0.050 Uiso 1 1 calc R . .
H18B H 0.8897 1.0198 0.5469 0.050 Uiso 1 1 calc R . .
C19 C 0.7350(4) 1.0527(3) 0.4800(2) 0.0353(9) Uani 1 1 d . . .
H19A H 0.7742 1.0138 0.4446 0.042 Uiso 1 1 calc R . .
C20 C 0.6890(5) 1.1303(3) 0.4416(2) 0.0454(11) Uani 1 1 d . . .
H20A H 0.6599 1.1724 0.4763 0.055 Uiso 1 1 calc R . .
H20B H 0.6120 1.1159 0.4119 0.055 Uiso 1 1 calc R . .
C21 C 0.7980(5) 1.1686(3) 0.3949(3) 0.0588(14) Uani 1 1 d . . .
H21A H 0.7638 1.2187 0.3715 0.088 Uiso 1 1 calc R . .
H21B H 0.8255 1.1278 0.3595 0.088 Uiso 1 1 calc R . .
H21C H 0.8740 1.1838 0.4241 0.088 Uiso 1 1 calc R . .
C22 C 0.8871(5) 1.1318(3) 0.6595(3) 0.0527(13) Uani 1 1 d . . .
H22A H 0.8414 1.1489 0.7032 0.063 Uiso 1 1 calc R . .
H22B H 0.9398 1.0814 0.6704 0.063 Uiso 1 1 calc R . .
C23 C 0.9810(7) 1.2019(4) 0.6371(3) 0.084(2) Uani 1 1 d . . .
H23A H 1.0457 1.2120 0.6744 0.126 Uiso 1 1 calc R . .
H23B H 0.9303 1.2530 0.6284 0.126 Uiso 1 1 calc R . .
H23C H 1.0271 1.1855 0.5940 0.126 Uiso 1 1 calc R . .
C24 C 0.2423(4) 0.8606(2) 0.5273(2) 0.0322(8) Uani 1 1 d . . .
H24A H 0.2638 0.8542 0.4763 0.039 Uiso 1 1 calc R . .
C25 C 0.1196(4) 0.9182(3) 0.5351(2) 0.0339(9) Uani 1 1 d . . .
H25A H 0.0676 0.9050 0.5777 0.041 Uiso 1 1 calc R . .
H25B H 0.0618 0.9163 0.4932 0.041 Uiso 1 1 calc R . .
C26 C 0.1947(3) 1.0040(3) 0.54180(19) 0.0303(8) Uani 1 1 d . . .
H26A H 0.1605 1.0392 0.5812 0.036 Uiso 1 1 calc R . .
C27 C 0.2025(4) 1.0520(3) 0.4720(2) 0.0390(10) Uani 1 1 d . . .
H27A H 0.2455 1.0162 0.4363 0.047 Uiso 1 1 calc R . .
H27B H 0.1119 1.0645 0.4555 0.047 Uiso 1 1 calc R . .
C28 C 0.2797(6) 1.1336(3) 0.4786(3) 0.0600(14) Uani 1 1 d . . .
H28A H 0.2828 1.1615 0.4328 0.090 Uiso 1 1 calc R . .
H28B H 0.3698 1.1216 0.4944 0.090 Uiso 1 1 calc R . .
H28C H 0.2360 1.1701 0.5128 0.090 Uiso 1 1 calc R . .
C29 C 0.2349(5) 0.7738(3) 0.5615(3) 0.0440(11) Uani 1 1 d . . .
H29A H 0.2073 0.7803 0.6111 0.053 Uiso 1 1 calc R . .
H29B H 0.1663 0.7405 0.5372 0.053 Uiso 1 1 calc R . .
C30 C 0.3658(5) 0.7258(3) 0.5592(3) 0.0544(13) Uani 1 1 d . . .
H30A H 0.3543 0.6711 0.5814 0.082 Uiso 1 1 calc R . .
H30B H 0.4337 0.7575 0.5845 0.082 Uiso 1 1 calc R . .
H30C H 0.3931 0.7182 0.5103 0.082 Uiso 1 1 calc R . .

loop_
_atom_site_aniso_label
_atom_site_aniso_U_11
_atom_site_aniso_U_22
_atom_site_aniso_U_33
_atom_site_aniso_U_23
_atom_site_aniso_U_13
_atom_site_aniso_U_12
Pd1 0.02309(12) 0.03057(15) 0.02214(13) -0.00106(12) -0.00059(10) -0.00096(12)
I1 0.04203(14) 0.03848(14) 0.02513(12) -0.00285(11) -0.00014(11) -0.00402(12)
Fe1 0.0305(3) 0.0675(4) 0.0253(3) -0.0116(3) 0.0010(2) 0.0060(3)
P1 0.0242(4) 0.0305(5) 0.0273(5) -0.0034(4) -0.0016(4) 0.0001(4)
P2 0.0244(4) 0.0323(6) 0.0228(5) -0.0012(4) 0.0000(4) -0.0003(4)
C1 0.0370(19) 0.046(2) 0.034(2) -0.016(2) -0.0028(17) 0.006(2)
C2 0.043(2) 0.073(3) 0.032(2) -0.019(2) -0.0065(19) -0.001(3)
C3 0.065(3) 0.095(4) 0.040(3) -0.038(3) 0.007(2) 0.005(3)
C4 0.050(3) 0.078(4) 0.063(4) -0.038(3) 0.002(3) 0.017(3)
C5 0.051(3) 0.049(3) 0.051(3) -0.015(2) -0.010(2) 0.016(2)
C6 0.0265(17) 0.052(3) 0.023(2) -0.0018(19) 0.0034(14) -0.0030(19)
C7 0.034(2) 0.054(3) 0.027(2) 0.0042(19) -0.0006(17) 0.0011(19)
C8 0.043(3) 0.091(4) 0.023(2) 0.008(2) -0.002(2) -0.002(3)
C9 0.036(2) 0.116(5) 0.026(2) 0.003(3) 0.0092(19) -0.006(3)
C10 0.033(2) 0.078(4) 0.025(2) -0.007(2) 0.0022(16) 0.001(2)
C11 0.0230(17) 0.036(2) 0.029(2) 0.0023(17) 0.0001(14) -0.0002(16)
C12 0.033(2) 0.043(3) 0.031(2) 0.0006(19) 0.0008(17) -0.0027(18)
C13 0.038(2) 0.054(3) 0.032(2) 0.011(2) -0.0047(18) 0.001(2)
C14 0.050(3) 0.048(3) 0.049(3) 0.012(2) 0.005(2) 0.012(2)
C15 0.056(3) 0.037(3) 0.046(3) -0.002(2) 0.004(2) 0.007(2)
C16 0.038(2) 0.040(2) 0.028(2) -0.0025(18) -0.0004(17) 0.0037(18)
C17 0.037(2) 0.033(2) 0.045(3) -0.002(2) -0.006(2) -0.0050(17)
C18 0.0261(18) 0.052(3) 0.047(3) 0.005(2) 0.0016(17) -0.005(2)
C19 0.0254(17) 0.040(2) 0.041(2) -0.001(2) -0.0012(17) -0.0037(16)
C20 0.053(3) 0.045(3) 0.038(3) -0.001(2) -0.002(2) -0.010(2)
C21 0.070(3) 0.057(3) 0.050(3) 0.015(3) -0.005(3) -0.026(3)
C22 0.055(3) 0.055(3) 0.048(3) 0.003(2) -0.015(2) -0.020(2)
C23 0.089(5) 0.076(4) 0.087(5) -0.004(3) -0.020(4) -0.036(4)
C24 0.0278(18) 0.035(2) 0.034(2) -0.0022(19) 0.0028(17) -0.0026(16)
C25 0.0238(17) 0.041(2) 0.037(2) 0.0006(19) -0.0032(16) -0.0024(17)
C26 0.0247(16) 0.037(2) 0.0293(19) -0.0052(18) -0.0001(13) 0.0042(17)
C27 0.039(2) 0.041(3) 0.036(2) 0.010(2) 0.0029(19) 0.0095(18)
C28 0.069(3) 0.047(3) 0.064(4) 0.014(3) 0.010(3) 0.005(3)
C29 0.046(3) 0.033(2) 0.053(3) 0.003(2) -0.002(2) -0.004(2)
C30 0.063(3) 0.040(3) 0.059(3) 0.005(2) -0.008(3) 0.012(2)

loop_
_geom_bond_atom_site_label_1
_geom_bond_atom_site_label_2
_geom_bond_distance
_geom_bond_site_symmetry_2
_geom_bond_publ_flag
Pd1 C19 2.150(4) . ?
Pd1 P1 2.2434(10) . ?
Pd1 P2 2.3791(10) . ?
Pd1 I1 2.6895(4) . ?
Fe1 C1 2.009(5) . ?
Fe1 C6 2.009(4) . ?
Fe1 C7 2.023(5) . ?
Fe1 C2 2.025(4) . ?
Fe1 C5 2.031(5) . ?
Fe1 C10 2.034(5) . ?
Fe1 C3 2.046(5) . ?
Fe1 C4 2.048(6) . ?
Fe1 C8 2.062(6) . ?
Fe1 C9 2.067(5) . ?
P1 C1 1.799(4) . ?
P1 C11 1.818(4) . ?
P1 C17 1.828(4) . ?
P2 C6 1.807(4) . ?
P2 C24 1.871(4) . ?
P2 C26 1.876(4) . ?
C1 C5 1.427(6) . ?
C1 C2 1.437(6) . ?
C2 C3 1.402(7) . ?
C3 C4 1.394(8) . ?
C4 C5 1.408(7) . ?
C6 C10 1.432(6) . ?
C6 C7 1.434(6) . ?
C7 C8 1.409(6) . ?
C8 C9 1.415(7) . ?
C9 C10 1.419(6) . ?
C11 C12 1.384(5) . ?
C11 C16 1.389(6) . ?
C12 C13 1.400(6) . ?
C13 C14 1.370(6) . ?
C14 C15 1.359(7) . ?
C15 C16 1.374(6) . ?
C17 C22 1.525(6) . ?
C17 C18 1.538(6) . ?
C18 C19 1.526(6) . ?
C19 C20 1.501(6) . ?
C20 C21 1.529(6) . ?
C22 C23 1.517(7) . ?
C24 C29 1.522(6) . ?
C24 C25 1.538(5) . ?
C25 C26 1.559(6) . ?
C26 C27 1.522(6) . ?
C27 C28 1.512(7) . ?
C29 C30 1.518(6) . ?
